data_1563538
loop_
_publ_author_name
'Roymuhury, Sagnik K.'
'Mandal, Mrinmay'
'Chakraborty, Debashis'
'Ramkumar, Venkatachalam'

_publ_section_title
;
 Homoleptic titanium and zirconium complexes exhibiting unusual
 Oiminol--metal coordination: application in stereoselective ring-opening
 polymerization of lactide
;
_journal_issue 27
_journal_name_full 'Polymer Chemistry'
_journal_page_first 3953
_journal_page_last 3967
_journal_paper_doi 10.1039/D1PY00237F
_journal_volume 12
_journal_year 2021
_chemical_formula_moiety 'C40.03 H46.03 N4 O4 S2 Ti '
_chemical_formula_sum 'C40.03 H46.03 N4 O4 S2 Ti'
_chemical_formula_weight 758.83
_space_group_crystal_system monoclinic
_space_group_IT_number 14
_space_group_name_Hall '-P 2ybc'
_space_group_name_H-M_alt 'P 1 21/c 1'
_atom_sites_solution_hydrogens geom
_audit_creation_method SHELXL-2014/7
_audit_update_record
;
2017-07-18 deposited with the CCDC.	2021-06-16 downloaded from the CCDC.
;
_cell_angle_alpha 90
_cell_angle_beta 93.293(2)
_cell_angle_gamma 90
_cell_formula_units_Z 4
_cell_length_a 17.7190(9)
_cell_length_b 10.8186(5)
_cell_length_c 21.7958(11)
_cell_measurement_reflns_used 1918
_cell_measurement_temperature 296(2)
_cell_measurement_theta_max 19.70
_cell_measurement_theta_min 2.25
_cell_volume 4171.2(4)
_computing_cell_refinement 'Bruker SAINT'
_computing_data_collection 'Bruker APEX2'
_computing_data_reduction 'Bruker SAINT'
_computing_molecular_graphics 'Bruker SHELXTL'
_computing_publication_material 'Bruker SHELXTL'
_computing_structure_refinement 'SHELXL-2014/7 (Sheldrick, 2014)'
_computing_structure_solution 'SHELXS-97 (Sheldrick 2008)'
_diffrn_ambient_temperature 296(2)
_diffrn_measured_fraction_theta_full 0.994
_diffrn_measured_fraction_theta_max 0.994
_diffrn_measurement_device_type 'Bruker APEX-II CCD'
_diffrn_measurement_method '\f and \w scans'
_diffrn_radiation_type MoK\a
_diffrn_radiation_wavelength 0.71073
_diffrn_reflns_av_R_equivalents 0.0722
_diffrn_reflns_av_unetI/netI 0.0676
_diffrn_reflns_Laue_measured_fraction_full 0.994
_diffrn_reflns_Laue_measured_fraction_max 0.994
_diffrn_reflns_limit_h_max 16
_diffrn_reflns_limit_h_min -16
_diffrn_reflns_limit_k_max 10
_diffrn_reflns_limit_k_min -10
_diffrn_reflns_limit_l_max 20
_diffrn_reflns_limit_l_min -20
_diffrn_reflns_number 14548
_diffrn_reflns_point_group_measured_fraction_full 0.994
_diffrn_reflns_point_group_measured_fraction_max 0.994
_diffrn_reflns_theta_full 19.940
_diffrn_reflns_theta_max 19.940
_diffrn_reflns_theta_min 1.872
_exptl_absorpt_coefficient_mu 0.347
_exptl_absorpt_correction_T_max 0.956
_exptl_absorpt_correction_T_min 0.915
_exptl_absorpt_correction_type multi-scan
_exptl_absorpt_process_details 'SADABS V2014/5(Bruker AXS.Inc)'
_exptl_crystal_colour colourless
_exptl_crystal_density_diffrn 1.208
_exptl_crystal_description block
_exptl_crystal_F_000 1600
_exptl_crystal_size_max 0.260
_exptl_crystal_size_mid 0.150
_exptl_crystal_size_min 0.130
_refine_diff_density_max 0.374
_refine_diff_density_min -0.269
_refine_diff_density_rms 0.084
_refine_ls_extinction_method none
_refine_ls_goodness_of_fit_ref 1.057
_refine_ls_hydrogen_treatment constr
_refine_ls_matrix_type full
_refine_ls_number_parameters 535
_refine_ls_number_reflns 3837
_refine_ls_number_restraints 68
_refine_ls_restrained_S_all 1.061
_refine_ls_R_factor_all 0.0730
_refine_ls_R_factor_gt 0.0471
_refine_ls_shift/su_max 0.000
_refine_ls_shift/su_mean 0.000
_refine_ls_structure_factor_coef Fsqd
_refine_ls_weighting_details 'w=1/[\s^2^(Fo^2^)+(0.0801P)^2^+1.4016P] where P=(Fo^2^+2Fc^2^)/3'
_refine_ls_weighting_scheme calc
_refine_ls_wR_factor_gt 0.1194
_refine_ls_wR_factor_ref 0.1493
_reflns_Friedel_coverage 0.000
_reflns_number_gt 2833
_reflns_number_total 3837
_reflns_threshold_expression 'I > 2\s(I)'
_cod_data_source_file d1py00237f2.cif
_cod_data_source_block Complex_1
_cod_depositor_comments 'Adding full bibliography for 1563535--1563538.cif.'
_cod_original_sg_symbol_H-M 'P 21/c'
_cod_original_formula_sum 'C40.03 H46.03 N4 O4 S2 Ti '
_cod_database_code 1563538
_shelx_shelxl_version_number 2014/7
_shelx_space_group_comment
; 
The symmetry employed for this shelxl refinement is uniquely defined 
by the following loop, which should always be used as a source of 
symmetry information in preference to the above space-group names. 
They are only intended as comments. 
;
_shelx_estimated_absorpt_t_min 0.915
_shelx_estimated_absorpt_t_max 0.956

loop_
_space_group_symop_operation_xyz
'x, y, z'
'-x, y+1/2, -z+1/2'
'-x, -y, -z'
'x, -y-1/2, z-1/2'

loop_
_atom_site_label
_atom_site_type_symbol
_atom_site_fract_x
_atom_site_fract_y
_atom_site_fract_z
_atom_site_U_iso_or_equiv
_atom_site_adp_type
_atom_site_occupancy
_atom_site_site_symmetry_order
_atom_site_calc_flag
_atom_site_refinement_flags_posn
_atom_site_refinement_flags_adp
_atom_site_refinement_flags_occupancy
_atom_site_disorder_assembly
_atom_site_disorder_group
C1 C 0.4229(3) 0.3298(5) 0.4009(2) 0.0453(14) Uani 1 1 d . . . . .
H1 H 0.4208 0.2441 0.4038 0.054 Uiso 1 1 calc R U . . .
C2 C 0.3614(3) 0.4066(6) 0.3803(2) 0.0586(16) Uani 1 1 d . . . . .
H2 H 0.3137 0.3763 0.3680 0.070 Uiso 1 1 calc R U . . .
C3 C 0.3795(3) 0.5293(6) 0.3803(2) 0.0554(15) Uani 1 1 d . . . . .
H3 H 0.3458 0.5915 0.3679 0.066 Uiso 1 1 calc R U . . .
C4 C 0.4861(3) 0.4005(5) 0.4161(2) 0.0429(14) Uani 1 1 d . . . . .
C5 C 0.5597(3) 0.3590(5) 0.4409(2) 0.0414(13) Uani 1 1 d . . . . .
C6 C 0.7283(3) 0.4513(5) 0.5024(2) 0.0466(14) Uani 1 1 d . . . . .
H6 H 0.7224 0.5353 0.4944 0.056 Uiso 1 1 calc R U . . .
C7 C 0.7960(3) 0.4133(5) 0.5359(2) 0.0457(14) Uani 1 1 d . . . . .
C8 C 0.8472(3) 0.5058(5) 0.5574(3) 0.0576(16) Uani 1 1 d . . . . .
H8 H 0.8366 0.5881 0.5483 0.069 Uiso 1 1 calc R U . . .
C9 C 0.9121(3) 0.4765(6) 0.5914(3) 0.0619(17) Uani 1 1 d . . . . .
C10 C 0.9255(3) 0.3503(6) 0.6022(3) 0.0637(17) Uani 1 1 d . . . . .
H10 H 0.9701 0.3287 0.6241 0.076 Uiso 1 1 calc R U . . .
C11 C 0.8772(3) 0.2551(5) 0.5828(2) 0.0498(14) Uani 1 1 d . . . . .
C12 C 0.8102(3) 0.2884(5) 0.5487(2) 0.0435(14) Uani 1 1 d . . . . .
C13 C 0.9692(4) 0.5751(7) 0.6133(4) 0.085(2) Uani 1 1 d . . . . .
C14 C 0.9466(13) 0.7015(17) 0.6006(14) 0.150(9) Uani 0.520(14) 1 d . U P A 1
H14A H 0.8966 0.7148 0.6140 0.225 Uiso 0.520(14) 1 calc R U P A 1
H14B H 0.9469 0.7166 0.5572 0.225 Uiso 0.520(14) 1 calc R U P A 1
H14C H 0.9812 0.7568 0.6220 0.225 Uiso 0.520(14) 1 calc R U P A 1
C15 C 1.0498(7) 0.5422(16) 0.5817(7) 0.090(6) Uani 0.520(14) 1 d . U P A 1
H15A H 1.0404 0.5300 0.5383 0.135 Uiso 0.520(14) 1 calc R U P A 1
H15B H 1.0710 0.4682 0.5999 0.135 Uiso 0.520(14) 1 calc R U P A 1
H15C H 1.0847 0.6093 0.5887 0.135 Uiso 0.520(14) 1 calc R U P A 1
C16 C 1.0052(6) 0.5454(9) 0.6741(5) 0.171(5) Uani 1 1 d . . . B 1
H16A H 1.0428 0.6066 0.6851 0.257 Uiso 1 1 calc R U . B 1
H16B H 1.0287 0.4655 0.6727 0.257 Uiso 1 1 calc R U . B 1
H16C H 0.9677 0.5446 0.7041 0.257 Uiso 1 1 calc R U . B 1
C15A C 0.9927(13) 0.647(2) 0.5599(9) 0.127(8) Uani 0.491(14) 1 d . U P A 2
H15D H 1.0211 0.5949 0.5341 0.191 Uiso 0.491(14) 1 calc R U P A 2
H15E H 1.0235 0.7154 0.5740 0.191 Uiso 0.491(14) 1 calc R U P A 2
H15F H 0.9487 0.6775 0.5370 0.191 Uiso 0.491(14) 1 calc R U P A 2
C14A C 0.9196(12) 0.6739(18) 0.6522(9) 0.115(7) Uani 0.491(14) 1 d . U P A 2
H14D H 0.8767 0.7013 0.6270 0.173 Uiso 0.491(14) 1 calc R U P A 2
H14E H 0.9507 0.7436 0.6640 0.173 Uiso 0.491(14) 1 calc R U P A 2
H14F H 0.9027 0.6342 0.6884 0.173 Uiso 0.491(14) 1 calc R U P A 2
C17 C 0.8949(3) 0.1205(6) 0.5967(3) 0.0684(18) Uani 1 1 d . . . . .
C18 C 0.9730(4) 0.1044(7) 0.6328(4) 0.120(3) Uani 1 1 d . . . . .
H18A H 1.0124 0.1346 0.6083 0.180 Uiso 1 1 calc R U . . .
H18B H 0.9815 0.0184 0.6417 0.180 Uiso 1 1 calc R U . . .
H18C H 0.9732 0.1502 0.6705 0.180 Uiso 1 1 calc R U . . .
C19 C 0.8343(4) 0.0630(6) 0.6355(3) 0.094(2) Uani 1 1 d . . . . .
H19A H 0.8361 0.1016 0.6752 0.141 Uiso 1 1 calc R U . . .
H19B H 0.8438 -0.0239 0.6402 0.141 Uiso 1 1 calc R U . . .
H19C H 0.7853 0.0755 0.6153 0.141 Uiso 1 1 calc R U . . .
C20 C 0.8990(4) 0.0464(6) 0.5362(4) 0.096(2) Uani 1 1 d . . . . .
H20A H 0.8510 0.0503 0.5134 0.144 Uiso 1 1 calc R U . . .
H20B H 0.9112 -0.0382 0.5455 0.144 Uiso 1 1 calc R U . . .
H20C H 0.9373 0.0813 0.5120 0.144 Uiso 1 1 calc R U . . .
C21 C 0.4983(4) 0.1360(7) 0.7409(3) 0.080(2) Uani 1 1 d . . . . .
H21 H 0.4886 0.1781 0.7768 0.097 Uiso 1 1 calc R U . . .
C22 C 0.4663(4) 0.0276(7) 0.7271(3) 0.078(2) Uani 1 1 d . . . . .
H22 H 0.4333 -0.0146 0.7514 0.093 Uiso 1 1 calc R U . C 1
C23 C 0.4922(10) -0.0162(15) 0.6655(8) 0.050(5) Uani 1 1 d . U . D 1
H23 H 0.4784 -0.0887 0.6447 0.060 Uiso 1 1 calc R U . D 1
S2A S 0.4867(8) -0.0372(12) 0.6674(6) 0.041(3) Uani 0.315(4) 1 d . U P D 2
S2 S 0.55163(15) 0.1880(2) 0.69500(11) 0.0724(11) Uani 0.685(4) 1 d . . P D .
C24 C 0.5437(3) 0.0806(5) 0.6456(2) 0.0415(14) Uani 1 1 d . . . . .
C25 C 0.5832(3) 0.0773(5) 0.5890(2) 0.0407(13) Uani 1 1 d . . . . .
C26 C 0.6264(3) -0.0974(5) 0.4689(2) 0.0466(14) Uani 1 1 d . . . . .
H26 H 0.6010 -0.1684 0.4801 0.056 Uiso 1 1 calc R U . . .
C27 C 0.6677(3) -0.1026(4) 0.4135(2) 0.0415(13) Uani 1 1 d . . . . .
C28 C 0.6720(3) -0.2140(5) 0.3820(2) 0.0471(14) Uani 1 1 d . . . . .
H28 H 0.6475 -0.2831 0.3967 0.057 Uiso 1 1 calc R U . . .
C29 C 0.7111(3) -0.2251(5) 0.3298(2) 0.0486(15) Uani 1 1 d . . . . .
C30 C 0.7446(3) -0.1181(5) 0.3089(2) 0.0461(14) Uani 1 1 d . . . . .
H30 H 0.7707 -0.1238 0.2732 0.055 Uiso 1 1 calc R U . . .
C31 C 0.7423(3) -0.0030(5) 0.3373(2) 0.0401(13) Uani 1 1 d . . . . .
C32 C 0.7025(3) 0.0029(5) 0.3915(2) 0.0365(13) Uani 1 1 d . . . . .
C33 C 0.7192(4) -0.3486(5) 0.2961(3) 0.0580(17) Uani 1 1 d . . . . .
C34 C 0.6534(7) -0.4411(9) 0.3105(6) 0.090(4) Uani 0.686(9) 1 d . U P E 1
H34A H 0.6524 -0.5081 0.2816 0.135 Uiso 0.686(9) 1 calc R U P E 1
H34B H 0.6059 -0.3982 0.3072 0.135 Uiso 0.686(9) 1 calc R U P E 1
H34C H 0.6619 -0.4730 0.3514 0.135 Uiso 0.686(9) 1 calc R U P E 1
C35 C 0.7926(8) -0.4062(12) 0.3104(8) 0.101(5) Uani 0.686(9) 1 d . U P E 1
C36 C 0.7076(7) -0.3305(9) 0.2258(4) 0.084(4) Uani 0.686(9) 1 d . U P E 1
H36A H 0.7468 -0.2782 0.2117 0.126 Uiso 0.686(9) 1 calc R U P E 1
H36B H 0.6593 -0.2928 0.2163 0.126 Uiso 0.686(9) 1 calc R U P E 1
H36C H 0.7095 -0.4094 0.2057 0.126 Uiso 0.686(9) 1 calc R U P E 1
C35A C 0.8011(18) -0.346(2) 0.2703(15) 0.116(9) Uani 0.316(9) 1 d . U P E 2
H35A H 0.8183 -0.4291 0.2645 0.174 Uiso 0.316(9) 1 calc R U P E 2
H35B H 0.8354 -0.3044 0.2991 0.174 Uiso 0.316(9) 1 calc R U P E 2
H35C H 0.7993 -0.3030 0.2317 0.174 Uiso 0.316(9) 1 calc R U P E 2
C34A C 0.658(2) -0.379(3) 0.2654(19) 0.146(11) Uani 0.316(9) 1 d . U P E 2
H34D H 0.6313 -0.4385 0.2883 0.219 Uiso 0.316(9) 1 calc R U P E 2
H34E H 0.6708 -0.4144 0.2269 0.219 Uiso 0.316(9) 1 calc R U P E 2
H34F H 0.6276 -0.3070 0.2581 0.219 Uiso 0.316(9) 1 calc R U P E 2
C36A C 0.7565(17) -0.4436(19) 0.3486(10) 0.083(7) Uani 0.316(9) 1 d . U P E 2
H36D H 0.7192 -0.4645 0.3771 0.125 Uiso 0.316(9) 1 calc R U P E 2
H36E H 0.7987 -0.4042 0.3701 0.125 Uiso 0.316(9) 1 calc R U P E 2
H36F H 0.7733 -0.5174 0.3290 0.125 Uiso 0.316(9) 1 calc R U P E 2
C37 C 0.7787(3) 0.1119(5) 0.3105(3) 0.0570(16) Uani 1 1 d . . . . .
C38 C 0.8183(4) 0.0827(6) 0.2512(3) 0.101(3) Uani 1 1 d . . . . .
H38A H 0.8551 0.0187 0.2592 0.151 Uiso 1 1 calc R U . . .
H38B H 0.8430 0.1557 0.2373 0.151 Uiso 1 1 calc R U . . .
H38C H 0.7816 0.0554 0.2200 0.151 Uiso 1 1 calc R U . . .
C39 C 0.7178(4) 0.2082(6) 0.2936(3) 0.090(2) Uani 1 1 d . . . . .
H39A H 0.6799 0.1723 0.2659 0.135 Uiso 1 1 calc R U . . .
H39B H 0.7404 0.2777 0.2743 0.135 Uiso 1 1 calc R U . . .
H39C H 0.6950 0.2352 0.3302 0.135 Uiso 1 1 calc R U . . .
C40 C 0.8369(4) 0.1663(7) 0.3567(3) 0.100(2) Uani 1 1 d . . . . .
H40A H 0.8122 0.1940 0.3923 0.151 Uiso 1 1 calc R U . . .
H40B H 0.8616 0.2349 0.3384 0.151 Uiso 1 1 calc R U . . .
H40C H 0.8737 0.1043 0.3686 0.151 Uiso 1 1 calc R U . . .
N1 N 0.6115(3) 0.4404(4) 0.45373(19) 0.0473(12) Uani 1 1 d . . . . .
N2 N 0.6745(3) 0.3785(4) 0.48218(18) 0.0418(11) Uani 1 1 d . . . . .
N3 N 0.6223(2) -0.0020(4) 0.50388(19) 0.0416(11) Uani 1 1 d . . . . .
N4 N 0.5805(2) -0.0222(4) 0.5559(2) 0.0483(12) Uani 1 1 d . . . . .
O1 O 0.56971(19) 0.2400(3) 0.45197(15) 0.0478(9) Uani 1 1 d . . . . .
O4 O 0.62040(19) 0.1768(3) 0.57290(14) 0.0452(9) Uani 1 1 d . . . . .
O3 O 0.69826(18) 0.1096(3) 0.42260(15) 0.0451(9) Uani 1 1 d . . . . .
O2 O 0.76026(19) 0.2035(3) 0.52838(15) 0.0474(9) Uani 1 1 d . . . . .
S1 S 0.46994(9) 0.55555(13) 0.40520(7) 0.0572(5) Uani 1 1 d . . . . .
Ti1 Ti 0.66339(5) 0.18184(8) 0.49218(4) 0.0408(4) Uani 1 1 d . . . . .

loop_
_atom_site_aniso_label
_atom_site_aniso_U_11
_atom_site_aniso_U_22
_atom_site_aniso_U_33
_atom_site_aniso_U_23
_atom_site_aniso_U_13
_atom_site_aniso_U_12
C1 0.051(4) 0.041(3) 0.045(3) -0.001(3) 0.009(3) 0.004(3)
C2 0.056(4) 0.068(5) 0.052(4) -0.008(3) 0.007(3) -0.007(4)
C3 0.062(4) 0.056(4) 0.048(4) -0.001(3) 0.006(3) 0.010(3)
C4 0.053(4) 0.040(3) 0.036(3) -0.003(3) 0.010(3) 0.004(3)
C5 0.054(4) 0.036(4) 0.036(3) 0.001(3) 0.012(3) -0.003(3)
C6 0.059(4) 0.025(3) 0.057(4) -0.001(3) 0.012(3) -0.007(3)
C7 0.041(4) 0.039(4) 0.058(4) -0.006(3) 0.008(3) -0.005(3)
C8 0.054(4) 0.039(4) 0.080(4) 0.001(3) 0.010(4) -0.013(3)
C9 0.048(4) 0.063(5) 0.075(4) 0.002(3) 0.003(3) -0.009(3)
C10 0.053(4) 0.070(5) 0.068(4) 0.013(4) 0.000(3) 0.002(4)
C11 0.053(4) 0.041(4) 0.057(4) 0.003(3) 0.013(3) -0.006(3)
C12 0.045(4) 0.039(4) 0.048(3) 0.003(3) 0.013(3) -0.001(3)
C13 0.092(6) 0.071(6) 0.089(6) 0.002(4) -0.023(5) -0.041(5)
C14 0.146(19) 0.070(13) 0.22(2) -0.016(15) -0.061(18) -0.051(12)
C15 0.037(9) 0.109(13) 0.126(12) -0.035(10) 0.025(8) -0.043(8)
C16 0.183(11) 0.158(10) 0.167(10) -0.019(8) -0.047(9) -0.083(9)
C15A 0.135(18) 0.125(17) 0.126(15) -0.040(13) 0.047(12) -0.112(14)
C14A 0.157(17) 0.081(13) 0.108(15) -0.033(11) 0.017(13) -0.069(12)
C17 0.067(5) 0.053(4) 0.084(5) 0.007(4) -0.004(4) 0.007(3)
C18 0.105(6) 0.083(6) 0.166(8) 0.027(5) -0.047(6) 0.014(5)
C19 0.120(6) 0.068(5) 0.094(5) 0.035(4) 0.018(5) -0.009(4)
C20 0.094(6) 0.055(5) 0.140(7) 0.005(5) 0.017(5) 0.026(4)
C21 0.105(6) 0.097(6) 0.042(4) -0.002(4) 0.023(4) 0.025(5)
C22 0.069(5) 0.087(6) 0.080(5) 0.036(5) 0.026(4) 0.009(4)
C23 0.051(6) 0.050(6) 0.050(6) -0.002(2) 0.003(2) -0.001(2)
S2A 0.053(5) 0.032(4) 0.039(4) -0.009(3) 0.023(3) -0.023(3)
S2 0.102(2) 0.0588(18) 0.0577(17) -0.0042(12) 0.0130(14) -0.0008(14)
C24 0.044(3) 0.038(4) 0.043(3) 0.008(3) 0.008(3) 0.001(3)
C25 0.046(3) 0.032(4) 0.044(4) 0.004(3) 0.002(3) -0.001(3)
C26 0.058(4) 0.032(4) 0.052(4) -0.003(3) 0.020(3) -0.014(3)
C27 0.056(4) 0.022(3) 0.047(3) 0.001(3) 0.013(3) -0.004(3)
C28 0.070(4) 0.024(3) 0.048(3) -0.003(3) 0.015(3) -0.005(3)
C29 0.058(4) 0.037(4) 0.051(4) 0.000(3) 0.011(3) 0.006(3)
C30 0.057(4) 0.042(4) 0.041(3) -0.004(3) 0.016(3) 0.006(3)
C31 0.040(3) 0.033(4) 0.048(3) -0.002(3) 0.006(3) 0.002(3)
C32 0.041(3) 0.030(4) 0.040(3) -0.003(3) 0.009(3) 0.004(3)
C33 0.087(5) 0.037(4) 0.050(4) -0.017(3) 0.016(4) 0.007(4)
C34 0.143(10) 0.033(7) 0.097(9) -0.025(6) 0.049(8) -0.026(7)
C35 0.099(10) 0.070(10) 0.132(14) 0.006(9) -0.009(9) 0.036(8)
C36 0.156(11) 0.054(7) 0.045(6) -0.019(5) 0.027(6) -0.006(7)
C35A 0.17(2) 0.041(15) 0.14(2) -0.030(14) 0.100(18) 0.030(15)
C34A 0.21(2) 0.058(19) 0.17(3) -0.088(18) -0.01(2) -0.007(19)
C36A 0.17(2) 0.021(11) 0.067(14) 0.006(10) 0.037(14) 0.034(13)
C37 0.063(4) 0.046(4) 0.065(4) -0.002(3) 0.023(3) -0.013(3)
C38 0.143(7) 0.075(5) 0.092(5) -0.005(4) 0.082(5) -0.027(5)
C39 0.122(6) 0.052(4) 0.097(5) 0.026(4) 0.028(4) -0.008(4)
C40 0.095(6) 0.106(6) 0.102(6) -0.008(5) 0.024(4) -0.053(5)
N1 0.055(3) 0.033(3) 0.054(3) 0.004(2) 0.002(2) -0.003(3)
N2 0.053(3) 0.032(3) 0.041(3) -0.001(2) 0.008(2) -0.004(3)
N3 0.052(3) 0.031(3) 0.043(3) -0.004(2) 0.015(2) -0.007(2)
N4 0.060(3) 0.033(3) 0.054(3) -0.002(3) 0.021(2) -0.011(2)
O1 0.055(2) 0.033(2) 0.056(2) -0.0053(18) 0.0029(18) -0.0038(18)
O4 0.058(2) 0.031(2) 0.048(2) -0.0070(17) 0.0133(18) -0.0060(19)
O3 0.059(2) 0.027(2) 0.051(2) -0.0055(18) 0.0224(18) -0.0053(17)
O2 0.046(2) 0.029(2) 0.067(2) -0.0017(18) 0.0027(18) -0.0056(19)
S1 0.0700(11) 0.0415(9) 0.0599(10) 0.0050(7) 0.0030(8) 0.0025(8)
Ti1 0.0502(7) 0.0258(6) 0.0475(6) -0.0030(4) 0.0108(5) -0.0037(5)

loop_
_atom_type_symbol
_atom_type_description
_atom_type_scat_dispersion_real
_atom_type_scat_dispersion_imag
_atom_type_scat_source
C C 0.0033 0.0016 'International Tables Vol C Tables 4.2.6.8 and 6.1.1.4'
H H 0.0000 0.0000 'International Tables Vol C Tables 4.2.6.8 and 6.1.1.4'
N N 0.0061 0.0033 'International Tables Vol C Tables 4.2.6.8 and 6.1.1.4'
O O 0.0106 0.0060 'International Tables Vol C Tables 4.2.6.8 and 6.1.1.4'
S S 0.1246 0.1234 'International Tables Vol C Tables 4.2.6.8 and 6.1.1.4'
Ti Ti 0.2776 0.4457 'International Tables Vol C Tables 4.2.6.8 and 6.1.1.4'

loop_
_geom_angle_atom_site_label_1
_geom_angle_atom_site_label_2
_geom_angle_atom_site_label_3
_geom_angle
_geom_angle_site_symmetry_1
_geom_angle_site_symmetry_3
_geom_angle_publ_flag
C4 C1 C2 110.4(5) . . ?
C4 C1 H1 124.8 . . ?
C2 C1 H1 124.8 . . ?
C3 C2 C1 113.0(5) . . ?
C3 C2 H2 123.5 . . ?
C1 C2 H2 123.5 . . ?
C2 C3 S1 112.5(4) . . ?
C2 C3 H3 123.7 . . ?
S1 C3 H3 123.7 . . ?
C1 C4 C5 128.1(5) . . ?
C1 C4 S1 112.4(4) . . ?
C5 C4 S1 119.5(4) . . ?
N1 C5 O1 122.6(5) . . ?
N1 C5 C4 118.8(5) . . ?
O1 C5 C4 118.5(5) . . ?
N2 C6 C7 125.4(5) . . ?
N2 C6 H6 117.3 . . ?
C7 C6 H6 117.3 . . ?
C12 C7 C8 120.9(5) . . ?
C12 C7 C6 121.0(5) . . ?
C8 C7 C6 118.1(5) . . ?
C9 C8 C7 121.3(5) . . ?
C9 C8 H8 119.3 . . ?
C7 C8 H8 119.3 . . ?
C8 C9 C10 116.3(5) . . ?
C8 C9 C13 121.9(6) . . ?
C10 C9 C13 121.7(6) . . ?
C11 C10 C9 125.1(5) . . ?
C11 C10 H10 117.4 . . ?
C9 C10 H10 117.4 . . ?
C10 C11 C12 117.2(5) . . ?
C10 C11 C17 122.3(5) . . ?
C12 C11 C17 120.5(5) . . ?
O2 C12 C7 119.4(5) . . ?
O2 C12 C11 121.5(5) . . ?
C7 C12 C11 119.2(5) . . ?
C14 C13 C16 118.7(12) . . ?
C14 C13 C9 115.4(9) . . ?
C16 C13 C9 111.9(6) . . ?
C15A C13 C9 109.4(8) . . ?
C15A C13 C14A 104.3(12) . . ?
C9 C13 C14A 104.5(8) . . ?
C14 C13 C15 111.0(14) . . ?
C16 C13 C15 89.3(9) . . ?
C9 C13 C15 106.9(7) . . ?
C13 C14 H14A 109.5 . . ?
C13 C14 H14B 109.5 . . ?
H14A C14 H14B 109.5 . . ?
C13 C14 H14C 109.5 . . ?
H14A C14 H14C 109.5 . . ?
H14B C14 H14C 109.5 . . ?
C13 C15 H15A 109.5 . . ?
C13 C15 H15B 109.5 . . ?
H15A C15 H15B 109.5 . . ?
C13 C15 H15C 109.5 . . ?
H15A C15 H15C 109.5 . . ?
H15B C15 H15C 109.5 . . ?
C13 C16 H16A 109.5 . . ?
C13 C16 H16B 109.5 . . ?
H16A C16 H16B 109.5 . . ?
C13 C16 H16C 109.5 . . ?
H16A C16 H16C 109.5 . . ?
H16B C16 H16C 109.5 . . ?
C13 C15A H15D 109.5 . . ?
C13 C15A H15E 109.5 . . ?
H15D C15A H15E 109.5 . . ?
C13 C15A H15F 109.5 . . ?
H15D C15A H15F 109.5 . . ?
H15E C15A H15F 109.5 . . ?
C13 C14A H14D 109.5 . . ?
C13 C14A H14E 109.5 . . ?
H14D C14A H14E 109.5 . . ?
C13 C14A H14F 109.5 . . ?
H14D C14A H14F 109.5 . . ?
H14E C14A H14F 109.5 . . ?
C11 C17 C19 110.8(5) . . ?
C11 C17 C20 110.3(5) . . ?
C19 C17 C20 109.2(6) . . ?
C11 C17 C18 112.0(5) . . ?
C19 C17 C18 107.7(6) . . ?
C20 C17 C18 106.7(6) . . ?
C17 C18 H18A 109.5 . . ?
C17 C18 H18B 109.5 . . ?
H18A C18 H18B 109.5 . . ?
C17 C18 H18C 109.5 . . ?
H18A C18 H18C 109.5 . . ?
H18B C18 H18C 109.5 . . ?
C17 C19 H19A 109.5 . . ?
C17 C19 H19B 109.5 . . ?
H19A C19 H19B 109.5 . . ?
C17 C19 H19C 109.5 . . ?
H19A C19 H19C 109.5 . . ?
H19B C19 H19C 109.5 . . ?
C17 C20 H20A 109.5 . . ?
C17 C20 H20B 109.5 . . ?
H20A C20 H20B 109.5 . . ?
C17 C20 H20C 109.5 . . ?
H20A C20 H20C 109.5 . . ?
H20B C20 H20C 109.5 . . ?
C22 C21 S2 116.8(5) . . ?
C22 C21 H21 121.6 . . ?
S2 C21 H21 121.6 . . ?
C21 C22 C23 109.2(8) . . ?
C21 C22 S2A 118.4(7) . . ?
C21 C22 H22 125.4 . . ?
C23 C22 H22 125.4 . . ?
C24 C23 C22 105.1(11) . . ?
C24 C23 H23 127.4 . . ?
C22 C23 H23 127.4 . . ?
C22 S2A C24 93.8(7) . . ?
C21 S2 C24 98.1(4) . . ?
C25 C24 C23 124.7(8) . . ?
C25 C24 S2 124.5(4) . . ?
C23 C24 S2 110.8(8) . . ?
C25 C24 S2A 122.5(6) . . ?
S2 C24 S2A 112.9(5) . . ?
N4 C25 O4 122.1(5) . . ?
N4 C25 C24 119.3(5) . . ?
O4 C25 C24 118.6(5) . . ?
N3 C26 C27 125.0(5) . . ?
N3 C26 H26 117.5 . . ?
C27 C26 H26 117.5 . . ?
C28 C27 C32 120.1(5) . . ?
C28 C27 C26 119.3(5) . . ?
C32 C27 C26 120.6(5) . . ?
C29 C28 C27 121.9(5) . . ?
C29 C28 H28 119.0 . . ?
C27 C28 H28 119.0 . . ?
C28 C29 C30 116.4(5) . . ?
C28 C29 C33 122.6(5) . . ?
C30 C29 C33 121.0(5) . . ?
C29 C30 C31 125.2(5) . . ?
C29 C30 H30 117.4 . . ?
C31 C30 H30 117.4 . . ?
C30 C31 C32 116.2(5) . . ?
C30 C31 C37 122.2(5) . . ?
C32 C31 C37 121.6(5) . . ?
O3 C32 C27 119.3(4) . . ?
O3 C32 C31 120.5(4) . . ?
C27 C32 C31 120.2(5) . . ?
C34A C33 C29 112.0(14) . . ?
C35 C33 C29 112.1(7) . . ?
C35 C33 C36 109.4(9) . . ?
C29 C33 C36 110.7(5) . . ?
C35 C33 C34 110.2(9) . . ?
C29 C33 C34 111.4(6) . . ?
C36 C33 C34 102.6(8) . . ?
C34A C33 C35A 125(2) . . ?
C29 C33 C35A 105.5(10) . . ?
C34A C33 C36A 120(2) . . ?
C29 C33 C36A 104.8(8) . . ?
C35A C33 C36A 85.3(16) . . ?
C33 C34 H34A 109.5 . . ?
C33 C34 H34B 109.5 . . ?
H34A C34 H34B 109.5 . . ?
C33 C34 H34C 109.5 . . ?
H34A C34 H34C 109.5 . . ?
H34B C34 H34C 109.5 . . ?
C33 C36 H36A 109.5 . . ?
C33 C36 H36B 109.5 . . ?
H36A C36 H36B 109.5 . . ?
C33 C36 H36C 109.5 . . ?
H36A C36 H36C 109.5 . . ?
H36B C36 H36C 109.5 . . ?
C33 C35A H35A 109.5 . . ?
C33 C35A H35B 109.5 . . ?
H35A C35A H35B 109.5 . . ?
C33 C35A H35C 109.5 . . ?
H35A C35A H35C 109.5 . . ?
H35B C35A H35C 109.5 . . ?
C33 C34A H34D 109.5 . . ?
C33 C34A H34E 109.5 . . ?
H34D C34A H34E 109.5 . . ?
C33 C34A H34F 109.5 . . ?
H34D C34A H34F 109.5 . . ?
H34E C34A H34F 109.5 . . ?
C33 C36A H36D 109.5 . . ?
C33 C36A H36E 109.5 . . ?
H36D C36A H36E 109.5 . . ?
C33 C36A H36F 109.5 . . ?
H36D C36A H36F 109.5 . . ?
H36E C36A H36F 109.5 . . ?
C40 C37 C39 109.7(5) . . ?
C40 C37 C31 110.2(5) . . ?
C39 C37 C31 109.8(5) . . ?
C40 C37 C38 108.1(5) . . ?
C39 C37 C38 106.8(5) . . ?
C31 C37 C38 112.1(5) . . ?
C37 C38 H38A 109.5 . . ?
C37 C38 H38B 109.5 . . ?
H38A C38 H38B 109.5 . . ?
C37 C38 H38C 109.5 . . ?
H38A C38 H38C 109.5 . . ?
H38B C38 H38C 109.5 . . ?
C37 C39 H39A 109.5 . . ?
C37 C39 H39B 109.5 . . ?
H39A C39 H39B 109.5 . . ?
C37 C39 H39C 109.5 . . ?
H39A C39 H39C 109.5 . . ?
H39B C39 H39C 109.5 . . ?
C37 C40 H40A 109.5 . . ?
C37 C40 H40B 109.5 . . ?
H40A C40 H40B 109.5 . . ?
C37 C40 H40C 109.5 . . ?
H40A C40 H40C 109.5 . . ?
H40B C40 H40C 109.5 . . ?
C5 N1 N2 107.8(4) . . ?
C6 N2 N1 114.1(4) . . ?
C6 N2 Ti1 129.7(4) . . ?
N1 N2 Ti1 116.0(3) . . ?
C26 N3 N4 113.8(4) . . ?
C26 N3 Ti1 130.1(4) . . ?
N4 N3 Ti1 116.1(3) . . ?
C25 N4 N3 108.4(4) . . ?
C5 O1 Ti1 120.1(3) . . ?
C25 O4 Ti1 119.2(3) . . ?
C32 O3 Ti1 144.2(3) . . ?
C12 O2 Ti1 143.7(3) . . ?
C3 S1 C4 91.6(3) . . ?
O3 Ti1 O2 93.31(15) . . ?
O3 Ti1 O1 94.84(14) . . ?
O2 Ti1 O1 153.62(15) . . ?
O3 Ti1 O4 153.30(15) . . ?
O2 Ti1 O4 91.12(14) . . ?
O1 Ti1 O4 92.75(14) . . ?
O3 Ti1 N3 80.57(15) . . ?
O2 Ti1 N3 112.25(15) . . ?
O1 Ti1 N3 93.84(15) . . ?
O4 Ti1 N3 73.39(15) . . ?
O3 Ti1 N2 107.42(15) . . ?
O2 Ti1 N2 80.24(15) . . ?
O1 Ti1 N2 73.38(16) . . ?
O4 Ti1 N2 99.28(15) . . ?
N3 Ti1 N2 165.20(17) . . ?

loop_
_geom_bond_atom_site_label_1
_geom_bond_atom_site_label_2
_geom_bond_distance
_geom_bond_site_symmetry_2
_geom_bond_publ_flag
C1 C4 1.380(7) . ?
C1 C2 1.423(7) . ?
C1 H1 0.9300 . ?
C2 C3 1.366(7) . ?
C2 H2 0.9300 . ?
C3 S1 1.686(6) . ?
C3 H3 0.9300 . ?
C4 C5 1.453(7) . ?
C4 S1 1.716(5) . ?
C5 N1 1.292(6) . ?
C5 O1 1.321(6) . ?
C6 N2 1.293(6) . ?
C6 C7 1.429(7) . ?
C6 H6 0.9300 . ?
C7 C12 1.400(7) . ?
C7 C8 1.412(7) . ?
C8 C9 1.370(7) . ?
C8 H8 0.9300 . ?
C9 C10 1.404(8) . ?
C9 C13 1.527(8) . ?
C10 C11 1.389(7) . ?
C10 H10 0.9300 . ?
C11 C12 1.410(7) . ?
C11 C17 1.517(8) . ?
C12 O2 1.333(6) . ?
C13 C14 1.45(2) . ?
C13 C16 1.473(11) . ?
C13 C15A 1.480(19) . ?
C13 C14A 1.65(2) . ?
C13 C15 1.660(15) . ?
C14 H14A 0.9600 . ?
C14 H14B 0.9600 . ?
C14 H14C 0.9600 . ?
C15 H15A 0.9600 . ?
C15 H15B 0.9600 . ?
C15 H15C 0.9600 . ?
C16 H16A 0.9600 . ?
C16 H16B 0.9600 . ?
C16 H16C 0.9600 . ?
C15A H15D 0.9600 . ?
C15A H15E 0.9600 . ?
C15A H15F 0.9600 . ?
C14A H14D 0.9600 . ?
C14A H14E 0.9600 . ?
C14A H14F 0.9600 . ?
C17 C19 1.535(9) . ?
C17 C20 1.548(9) . ?
C17 C18 1.563(8) . ?
C18 H18A 0.9600 . ?
C18 H18B 0.9600 . ?
C18 H18C 0.9600 . ?
C19 H19A 0.9600 . ?
C19 H19B 0.9600 . ?
C19 H19C 0.9600 . ?
C20 H20A 0.9600 . ?
C20 H20B 0.9600 . ?
C20 H20C 0.9600 . ?
C21 C22 1.329(9) . ?
C21 S2 1.522(8) . ?
C21 H21 0.9300 . ?
C22 C23 1.521(18) . ?
C22 S2A 1.540(16) . ?
C22 H22 0.9300 . ?
C23 C24 1.471(16) . ?
C23 H23 0.9300 . ?
S2A C24 1.711(15) . ?
S2 C24 1.584(6) . ?
C24 C25 1.453(7) . ?
C25 N4 1.296(6) . ?
C25 O4 1.321(6) . ?
C26 N3 1.288(6) . ?
C26 C27 1.449(7) . ?
C26 H26 0.9300 . ?
C27 C28 1.392(7) . ?
C27 C32 1.395(7) . ?
C28 C29 1.370(7) . ?
C28 H28 0.9300 . ?
C29 C30 1.390(7) . ?
C29 C33 1.535(7) . ?
C30 C31 1.391(7) . ?
C30 H30 0.9300 . ?
C31 C32 1.410(7) . ?
C31 C37 1.532(7) . ?
C32 O3 1.343(5) . ?
C33 C34A 1.28(3) . ?
C33 C35 1.460(12) . ?
C33 C36 1.548(10) . ?
C33 C34 1.582(12) . ?
C33 C35A 1.59(3) . ?
C33 C36A 1.65(2) . ?
C34 H34A 0.9600 . ?
C34 H34B 0.9600 . ?
C34 H34C 0.9600 . ?
C36 H36A 0.9600 . ?
C36 H36B 0.9600 . ?
C36 H36C 0.9600 . ?
C35A H35A 0.9600 . ?
C35A H35B 0.9600 . ?
C35A H35C 0.9600 . ?
C34A H34D 0.9600 . ?
C34A H34E 0.9600 . ?
C34A H34F 0.9600 . ?
C36A H36D 0.9600 . ?
C36A H36E 0.9600 . ?
C36A H36F 0.9600 . ?
C37 C40 1.519(8) . ?
C37 C39 1.529(8) . ?
C37 C38 1.538(8) . ?
C38 H38A 0.9600 . ?
C38 H38B 0.9600 . ?
C38 H38C 0.9600 . ?
C39 H39A 0.9600 . ?
C39 H39B 0.9600 . ?
C39 H39C 0.9600 . ?
C40 H40A 0.9600 . ?
C40 H40B 0.9600 . ?
C40 H40C 0.9600 . ?
N1 N2 1.414(5) . ?
N2 Ti1 2.149(4) . ?
N3 N4 1.407(6) . ?
N3 Ti1 2.138(4) . ?
O1 Ti1 1.937(3) . ?
O4 Ti1 1.958(3) . ?
O3 Ti1 1.844(3) . ?
O2 Ti1 1.862(3) . ?

loop_
_geom_torsion_atom_site_label_1
_geom_torsion_atom_site_label_2
_geom_torsion_atom_site_label_3
_geom_torsion_atom_site_label_4
_geom_torsion
_geom_torsion_site_symmetry_1
_geom_torsion_site_symmetry_2
_geom_torsion_site_symmetry_3
_geom_torsion_site_symmetry_4
_geom_torsion_publ_flag
C4 C1 C2 C3 0.2(6) . . . . ?
C1 C2 C3 S1 -0.3(6) . . . . ?
C2 C1 C4 C5 177.7(5) . . . . ?
C2 C1 C4 S1 0.0(5) . . . . ?
C1 C4 C5 N1 -178.2(5) . . . . ?
S1 C4 C5 N1 -0.6(6) . . . . ?
C1 C4 C5 O1 -1.1(7) . . . . ?
S1 C4 C5 O1 176.5(3) . . . . ?
N2 C6 C7 C12 1.5(8) . . . . ?
N2 C6 C7 C8 -176.7(5) . . . . ?
C12 C7 C8 C9 -0.1(8) . . . . ?
C6 C7 C8 C9 178.1(5) . . . . ?
C7 C8 C9 C10 1.5(8) . . . . ?
C7 C8 C9 C13 178.1(6) . . . . ?
C8 C9 C10 C11 -2.1(9) . . . . ?
C13 C9 C10 C11 -178.7(6) . . . . ?
C9 C10 C11 C12 1.2(9) . . . . ?
C9 C10 C11 C17 -179.4(6) . . . . ?
C8 C7 C12 O2 179.2(4) . . . . ?
C6 C7 C12 O2 1.0(7) . . . . ?
C8 C7 C12 C11 -0.8(8) . . . . ?
C6 C7 C12 C11 -179.0(5) . . . . ?
C10 C11 C12 O2 -179.7(5) . . . . ?
C17 C11 C12 O2 0.9(8) . . . . ?
C10 C11 C12 C7 0.3(7) . . . . ?
C17 C11 C12 C7 -179.1(5) . . . . ?
C8 C9 C13 C14 5.4(19) . . . . ?
C10 C9 C13 C14 -178.1(17) . . . . ?
C8 C9 C13 C16 145.3(8) . . . . ?
C10 C9 C13 C16 -38.3(11) . . . . ?
C8 C9 C13 C15A -55.2(15) . . . . ?
C10 C9 C13 C15A 121.3(14) . . . . ?
C8 C9 C13 C14A 56.0(11) . . . . ?
C10 C9 C13 C14A -127.6(10) . . . . ?
C8 C9 C13 C15 -118.5(9) . . . . ?
C10 C9 C13 C15 57.9(10) . . . . ?
C10 C11 C17 C19 118.8(6) . . . . ?
C12 C11 C17 C19 -61.9(7) . . . . ?
C10 C11 C17 C20 -120.2(6) . . . . ?
C12 C11 C17 C20 59.2(7) . . . . ?
C10 C11 C17 C18 -1.5(8) . . . . ?
C12 C11 C17 C18 177.8(6) . . . . ?
S2 C21 C22 C23 -0.9(10) . . . . ?
S2 C21 C22 S2A 1.3(10) . . . . ?
C21 C22 C23 C24 0.3(12) . . . . ?
C21 C22 S2A C24 -2.6(10) . . . . ?
C22 C21 S2 C24 1.0(6) . . . . ?
C22 C23 C24 C25 179.2(6) . . . . ?
C22 C23 C24 S2 0.3(11) . . . . ?
C21 S2 C24 C25 -179.6(5) . . . . ?
C21 S2 C24 C23 -0.7(8) . . . . ?
C21 S2 C24 S2A -2.7(6) . . . . ?
C22 S2A C24 C25 -179.9(5) . . . . ?
C22 S2A C24 S2 3.2(8) . . . . ?
C23 C24 C25 N4 -7.9(10) . . . . ?
S2 C24 C25 N4 170.8(4) . . . . ?
S2A C24 C25 N4 -5.8(9) . . . . ?
C23 C24 C25 O4 171.8(9) . . . . ?
S2 C24 C25 O4 -9.5(7) . . . . ?
S2A C24 C25 O4 173.8(7) . . . . ?
N3 C26 C27 C28 175.7(5) . . . . ?
N3 C26 C27 C32 -4.7(8) . . . . ?
C32 C27 C28 C29 1.3(8) . . . . ?
C26 C27 C28 C29 -179.1(5) . . . . ?
C27 C28 C29 C30 -1.8(8) . . . . ?
C27 C28 C29 C33 177.2(5) . . . . ?
C28 C29 C30 C31 1.0(8) . . . . ?
C33 C29 C30 C31 -178.0(5) . . . . ?
C29 C30 C31 C32 0.1(8) . . . . ?
C29 C30 C31 C37 -178.1(5) . . . . ?
C28 C27 C32 O3 -179.6(4) . . . . ?
C26 C27 C32 O3 0.8(7) . . . . ?
C28 C27 C32 C31 -0.1(7) . . . . ?
C26 C27 C32 C31 -179.7(4) . . . . ?
C30 C31 C32 O3 178.9(4) . . . . ?
C37 C31 C32 O3 -2.8(7) . . . . ?
C30 C31 C32 C27 -0.6(7) . . . . ?
C37 C31 C32 C27 177.6(4) . . . . ?
C28 C29 C33 C34A 75(2) . . . . ?
C30 C29 C33 C34A -106(2) . . . . ?
C28 C29 C33 C35 -100.6(10) . . . . ?
C30 C29 C33 C35 78.3(10) . . . . ?
C28 C29 C33 C36 136.9(7) . . . . ?
C30 C29 C33 C36 -44.1(9) . . . . ?
C28 C29 C33 C34 23.5(9) . . . . ?
C30 C29 C33 C34 -157.6(7) . . . . ?
C28 C29 C33 C35A -145.0(15) . . . . ?
C30 C29 C33 C35A 33.9(15) . . . . ?
C28 C29 C33 C36A -55.8(13) . . . . ?
C30 C29 C33 C36A 123.1(12) . . . . ?
C30 C31 C37 C40 -122.0(6) . . . . ?
C32 C31 C37 C40 59.9(7) . . . . ?
C30 C31 C37 C39 117.0(6) . . . . ?
C32 C31 C37 C39 -61.1(7) . . . . ?
C30 C31 C37 C38 -1.5(8) . . . . ?
C32 C31 C37 C38 -179.6(5) . . . . ?
O1 C5 N1 N2 -2.3(6) . . . . ?
C4 C5 N1 N2 174.7(4) . . . . ?
C7 C6 N2 N1 176.2(5) . . . . ?
C7 C6 N2 Ti1 1.9(7) . . . . ?
C5 N1 N2 C6 -174.2(4) . . . . ?
C5 N1 N2 Ti1 0.9(5) . . . . ?
C27 C26 N3 N4 -178.2(4) . . . . ?
C27 C26 N3 Ti1 5.6(8) . . . . ?
O4 C25 N4 N3 0.0(6) . . . . ?
C24 C25 N4 N3 179.6(4) . . . . ?
C26 N3 N4 C25 177.0(4) . . . . ?
Ti1 N3 N4 C25 -6.3(5) . . . . ?
N1 C5 O1 Ti1 2.8(6) . . . . ?
C4 C5 O1 Ti1 -174.2(3) . . . . ?
N4 C25 O4 Ti1 7.1(6) . . . . ?
C24 C25 O4 Ti1 -172.5(3) . . . . ?
C27 C32 O3 Ti1 3.0(8) . . . . ?
C31 C32 O3 Ti1 -176.5(4) . . . . ?
C7 C12 O2 Ti1 -9.8(8) . . . . ?
C11 C12 O2 Ti1 170.1(4) . . . . ?
C2 C3 S1 C4 0.3(4) . . . . ?
C1 C4 S1 C3 -0.2(4) . . . . ?
C5 C4 S1 C3 -178.1(4) . . . . ?
C32 O3 Ti1 O2 109.8(5) . . . . ?
C32 O3 Ti1 O1 -95.3(5) . . . . ?
C32 O3 Ti1 O4 10.7(7) . . . . ?
C32 O3 Ti1 N3 -2.2(5) . . . . ?
C32 O3 Ti1 N2 -169.4(5) . . . . ?
C12 O2 Ti1 O3 117.3(5) . . . . ?
C12 O2 Ti1 O1 9.4(7) . . . . ?
C12 O2 Ti1 O4 -89.0(5) . . . . ?
C12 O2 Ti1 N3 -161.5(5) . . . . ?
C12 O2 Ti1 N2 10.2(5) . . . . ?
